data_4123347
loop_
_publ_author_name
'Park, Sarah S.'
'Hontz, Eric R.'
'Sun, Lei'
'Hendon, Christopher H.'
'Walsh, Aron'
'Van Voorhis, Troy'
'Dinc\(a, Mircea'

_publ_section_title
;
 Cation-dependent intrinsic electrical conductivity in isostructural
 tetrathiafulvalene-based microporous metal-organic frameworks.
;
_journal_issue 5
_journal_name_full 'Journal of the American Chemical Society'
_journal_page_first 1774
_journal_page_last 1777
_journal_paper_doi 10.1021/ja512437u
_journal_volume 137
_journal_year 2015
_chemical_absolute_configuration unk
_chemical_formula_moiety 'C34 H20 Co2 O10 S4, C2.81 H6.37 N0.94 O0.94, C2.71 H6.71 N0.71 O0.71, C2 H5 O0.71'
_chemical_formula_sum 'C41.52 H38.08 Co2 N1.64 O12.35 S4'
_chemical_formula_weight 1003.69
_space_group_crystal_system hexagonal
_space_group_IT_number 169
_space_group_name_Hall 'P 61'
_space_group_name_H-M_alt 'P 61'
_symmetry_space_group_name_Hall 'P 61'
_symmetry_space_group_name_H-M 'P 61'
_atom_sites_solution_hydrogens mixed
_audit_creation_date 2014-09-14
_audit_creation_method
;
Olex2 1.2
(compiled 2014.07.22 svn.r2960 for OlexSys, GUI svn.r4862)
;
_cell_angle_alpha 90
_cell_angle_beta 90
_cell_angle_gamma 120
_cell_formula_units_Z 6
_cell_length_a 19.3867(7)
_cell_length_b 19.3867(7)
_cell_length_c 20.8268(15)
_cell_measurement_reflns_used 9399
_cell_measurement_temperature 100(2)
_cell_measurement_theta_max 26.89
_cell_measurement_theta_min 2.30
_cell_volume 6778.9(6)
_computing_cell_refinement 'SAINT v7.68A (Bruker, 2009)'
_computing_data_collection 'APEX2 v2011.4.0 (Bruker-AXS, 2011)'
_computing_data_reduction 'SAINT v7.68A (Bruker, 2009)'
_computing_molecular_graphics 'Olex2 (Dolomanov et al., 2009)'
_computing_publication_material 'Olex2 (Dolomanov et al., 2009)'
_computing_structure_refinement 'XL (Sheldrick, 2008)'
_computing_structure_solution 'SHELXS-97 (Sheldrick, 2008)'
_diffrn_ambient_temperature 100.0
_diffrn_detector_area_resol_mean 8.3
_diffrn_measured_fraction_theta_full 1.000
_diffrn_measured_fraction_theta_max 1.000
_diffrn_measurement_device_type 'CCD area detector'
_diffrn_measurement_method 'phi and omega scans'
_diffrn_radiation_monochromator graphite
_diffrn_radiation_type MoK\a
_diffrn_radiation_wavelength 0.71073
_diffrn_reflns_av_R_equivalents 0.0807
_diffrn_reflns_av_unetI/netI 0.0357
_diffrn_reflns_Laue_measured_fraction_full 1.000
_diffrn_reflns_Laue_measured_fraction_max 1.000
_diffrn_reflns_limit_h_max 24
_diffrn_reflns_limit_h_min -24
_diffrn_reflns_limit_k_max 24
_diffrn_reflns_limit_k_min -24
_diffrn_reflns_limit_l_max 26
_diffrn_reflns_limit_l_min -26
_diffrn_reflns_number 130979
_diffrn_reflns_point_group_measured_fraction_full 1.000
_diffrn_reflns_point_group_measured_fraction_max 1.000
_diffrn_reflns_theta_full 25.242
_diffrn_reflns_theta_max 27.114
_diffrn_reflns_theta_min 1.213
_exptl_absorpt_coefficient_mu 0.981
_exptl_absorpt_correction_T_max 0.7455
_exptl_absorpt_correction_T_min 0.6809
_exptl_absorpt_correction_type multi-scan
_exptl_absorpt_process_details 'SADABS (Sheldrick, 2009)'
_exptl_crystal_colour red
_exptl_crystal_colour_primary red
_exptl_crystal_density_diffrn 1.475
_exptl_crystal_density_method 'not measured'
_exptl_crystal_description Needle
_exptl_crystal_F_000 3093
_exptl_crystal_size_max 0.4
_exptl_crystal_size_mid 0.15
_exptl_crystal_size_min 0.1
_refine_diff_density_max 0.879
_refine_diff_density_min -0.525
_refine_diff_density_rms 0.076
_refine_ls_abs_structure_details
;
 Flack x determined using 4327 quotients [(I+)-(I-)]/[(I+)+(I-)]
 (Parsons and Flack (2004), Acta Cryst. A60, s61).
;
_refine_ls_abs_structure_Flack -0.002(5)
_refine_ls_extinction_method none
_refine_ls_goodness_of_fit_ref 1.046
_refine_ls_hydrogen_treatment mixed
_refine_ls_matrix_type full
_refine_ls_number_parameters 578
_refine_ls_number_reflns 9985
_refine_ls_number_restraints 133
_refine_ls_restrained_S_all 1.050
_refine_ls_R_factor_all 0.0416
_refine_ls_R_factor_gt 0.0374
_refine_ls_shift/su_max 0.001
_refine_ls_shift/su_mean 0.000
_refine_ls_structure_factor_coef Fsqd
_refine_ls_weighting_details
;
 w=1/[\s^2^(Fo^2^)+(0.0506P)^2^+6.2779P]
 where P=(Fo^2^+2Fc^2^)/3
;
_refine_ls_weighting_scheme calc
_refine_ls_wR_factor_gt 0.0940
_refine_ls_wR_factor_ref 0.0973
_reflns_Friedel_coverage 0.946
_reflns_Friedel_fraction_full 1.000
_reflns_Friedel_fraction_max 1.000
_reflns_number_gt 9462
_reflns_number_total 9985
_reflns_threshold_expression 'I > 2\s(I)'
_cod_data_source_file ja512437u_si_003.cif
_cod_data_source_block tn12_170
_cod_depositor_comments
;Adding full bibliography for 4123347--4123349.cif.

The following automatic conversions were performed:

data name '_exptl_absorpt_process_detail' was replaced with
'_exptl_absorpt_process_details' as specified in the replacement file
'data/replacement-values/replacement_tags.lst'.

Automatic conversion script
Id: cif_correct_tags 9268 2022-04-12 08:56:07Z antanas 
;
_cod_original_cell_volume 6778.9(7)
_cod_database_code 4123347
_shelxl_version_number 2013-2
_shelx_space_group_comment
;
The symmetry employed for this shelxl refinement is uniquely defined
by the following loop, which should always be used as a source of
symmetry information in preference to the above space-group names.
They are only intended as comments.
;
_shelx_estimated_absorpt_t_max 0.908
_shelx_estimated_absorpt_t_min 0.695
_olex2_refinement_description
;
1. Fixed Uiso
 At 1.2 times of:
  All C(H) groups, All C(H,H) groups, All O(H,H) groups
 At 1.5 times of:
  All C(H,H,H) groups
2. Restrained distances
 O1W1-H1WA = O1W2-H1WC = O1W1-H1WB = O1W2-H1WD
 0.84 with sigma of 0.02
 C1E1-C2E1
 1.41 with sigma of 0.01
 C1E1-O1E1
 1.47 with sigma of 0.01
 N1D1-C2D1 = N1D1-C3D1 = N1D2-C2D2 = N1D2-C3D2
 1.42 with sigma of 0.02
 N1D1-C1D1 = N1D2-C1D2
 1.35 with sigma of 0.02
 C1D1-O1D1 = C1D2-O1D2
 1.22 with sigma of 0.02
 C2E1-O1E1
 2.33 with sigma of 0.02
 O1E1-C1E1 \\sim O1E1-C0AA
 with sigma of 0.02
 C1E1-C10 \\sim C0AA-C2E1
 with sigma of 0.02
 O1E1-C10 \\sim O1E1-C2E1
 with sigma of 0.02
3. Rigid bond restraints
 O1D1, C1D1, N1D1, C2D1, C3D1, O1D2, C1D2, N1D2, C2D2, C3D2, O1E1, C1E1, C10,
 C0AA, C2E1
 with sigma for 1-2 distances of 0.01 and sigma for 1-3 distances of 0.01
4. Uiso/Uaniso restraints and constraints
O1D1 \\sim C1D1 \\sim N1D1 \\sim C2D1 \\sim C3D1 \\sim O1D2 \\sim C1D2 \\sim
N1D2 \\sim C2D2 \\sim C3D2 \\sim O1E1 \\sim C1E1 \\sim C10 \\sim C0AA \\sim
C2E1: within 1.7A with sigma of 0.04 and sigma for terminal atoms of 0.08
C3D1 \\sim N1D1: within 1.7A with sigma of 0.04 and sigma for terminal atoms of
0.08
N1D2 \\sim C2D2 \\sim C3D2: within 1.7A with sigma of 0.04 and sigma for
terminal atoms of 0.08
Uanis(C1E1) = Uanis(C0AA)
Uanis(C2E1) = Uanis(C10)
Uanis(C3D1) = Uanis(N1D1)
Uanis(N1D2) = Uanis(C2D2) = Uanis(C3D2)
5. Same fragment restrains
{O1D1, C1D1, N1D1, C2D1, C3D1}
as
{O1D2, C1D2, N1D2, C2D2, C3D2}
6. Others
 Sof(O1D1)=Sof(C1D1)=Sof(H1D1)=Sof(N1D1)=Sof(C2D1)=Sof(H2DA)=Sof(H2DB)=
 Sof(H2DC)=Sof(C3D1)=Sof(H3DA)=Sof(H3DC)=FVAR(1)
 Sof(O1D2)=Sof(C1D2)=Sof(H1D2)=Sof(N1D2)=FVAR(2)
 Sof(C0AA)=Sof(H0AA)=Sof(H0AB)=Sof(C2E1)=Sof(H2EA)=Sof(H2EB)=Sof(H2EC)=1-FVAR(3)
 Sof(O1E1)=Sof(C1E1)=Sof(H1EA)=Sof(H1EB)=Sof(C10)=Sof(H10A)=Sof(H10B)=
 Sof(H10C)=FVAR(3)
 Fixed Sof: H3DB(0.75)
7.a Secondary CH2 refined with riding coordinates:
 C1E1(H1EA,H1EB), C0AA(H0AA,H0AB)
7.b Aromatic/amide H refined with riding coordinates:
 C12(H12), C13(H13), C15(H15), C16(H16), C22(H22), C23(H23), C25(H25),
 C26(H26), C32(H32), C33(H33), C35(H35), C36(H36), C42(H42), C43(H43), C45(H45),
  C46(H46), C1D1(H1D1), C1D2(H1D2)
7.c Idealised Me refined as rotating group:
 C2D1(H2DA,H2DB,H2DC), C3D1(H3DA,H3DB,H3DC), C2D2(H2DD,H2DE,H2DF), C3D2(H3DD,
 H3DE,H3DF), C10(H10A,H10B,H10C), C2E1(H2EA,H2EB,H2EC)
;
_olex2_submission_special_instructions 'No special instructions were received'

loop_
_space_group_symop_operation_xyz
'x, y, z'
'-y, x-y, z+1/3'
'-x+y, -x, z+2/3'
'-x, -y, z+1/2'
'y, -x+y, z+5/6'
'x-y, x, z+1/6'

loop_
_atom_site_label
_atom_site_type_symbol
_atom_site_fract_x
_atom_site_fract_y
_atom_site_fract_z
_atom_site_U_iso_or_equiv
_atom_site_adp_type
_atom_site_occupancy
_atom_site_site_symmetry_order
_atom_site_calc_flag
_atom_site_refinement_flags_posn
_atom_site_refinement_flags_adp
_atom_site_refinement_flags_occupancy
_atom_site_disorder_assembly
_atom_site_disorder_group
C105 C 0.9107(4) -0.0739(4) 1.1495(4) 0.0204(14) Uani 1 1 d . . . . .
C104 C 0.9096(4) -0.0059(4) 1.1555(3) 0.0195(14) Uani 1 1 d . . . . .
C103 C 0.8751(4) -0.2222(4) 1.1324(3) 0.0185(14) Uani 1 1 d . . . . .
C101 C 0.8690(4) 0.1027(4) 1.1674(4) 0.0203(15) Uani 1 1 d . . . . .
C102 C 0.9548(4) -0.1792(4) 1.1308(3) 0.0185(14) Uani 1 1 d . . . . .
C100 C 0.9491(4) 0.1428(4) 1.1700(4) 0.0196(15) Uani 1 1 d . . . . .
S4 S 0.82426(11) -0.16833(11) 1.14362(10) 0.0225(4) Uani 1 1 d . . . . .
S1 S 0.99710(11) 0.08637(11) 1.16427(10) 0.0247(4) Uani 1 1 d . . . . .
S3 S 0.99963(10) -0.07649(10) 1.14391(9) 0.0222(3) Uani 1 1 d . . . . .
S2 S 0.82116(11) -0.00201(11) 1.15986(10) 0.0221(4) Uani 1 1 d . . . . .
C11 C 1.1255(4) -0.2538(4) 1.1014(3) 0.0176(14) Uani 1 1 d . . . . .
C12 C 1.0653(4) -0.2937(4) 1.1451(4) 0.0178(14) Uani 1 1 d . . . . .
H12 H 1.0625 -0.3369 1.1687 0.021 Uiso 1 1 calc R . . . .
C13 C 1.0080(4) -0.2711(4) 1.1551(3) 0.0167(14) Uani 1 1 d . . . . .
H13 H 0.9661 -0.2995 1.1850 0.020 Uiso 1 1 calc R . . . .
C14 C 1.0123(5) -0.2073(4) 1.1214(3) 0.0195(15) Uani 1 1 d . . . . .
C15 C 1.0759(5) -0.1652(4) 1.0789(3) 0.0216(14) Uani 1 1 d . . . . .
H15 H 1.0808 -0.1201 1.0568 0.026 Uiso 1 1 calc R . . . .
C16 C 1.1319(5) -0.1889(5) 1.0690(4) 0.0235(16) Uani 1 1 d . . . . .
H16 H 1.1746 -0.1604 1.0398 0.028 Uiso 1 1 calc R . . . .
C1 C 1.1853(4) -0.2807(4) 1.0888(4) 0.0199(14) Uani 1 1 d . . . . .
O1 O 1.2281(3) -0.2503(3) 1.0386(3) 0.0221(11) Uani 1 1 d . . . . .
O2 O 1.1873(3) -0.3288(3) 1.1270(3) 0.0222(11) Uani 1 1 d . . . . .
C21 C 0.7197(5) -0.4758(4) 1.1208(4) 0.0197(14) Uani 1 1 d . . . . .
C22 C 0.7047(5) -0.4292(5) 1.1623(4) 0.0250(17) Uani 1 1 d . . . . .
H22 H 0.6596 -0.4539 1.1897 0.030 Uiso 1 1 calc R . . . .
C23 C 0.7538(5) -0.3474(5) 1.1648(4) 0.0257(17) Uani 1 1 d . . . . .
H23 H 0.7413 -0.3166 1.1928 0.031 Uiso 1 1 calc R . . . .
C24 C 0.8217(4) -0.3099(4) 1.1262(3) 0.0156(14) Uani 1 1 d . . . . .
C25 C 0.8373(4) -0.3562(4) 1.0843(4) 0.0192(14) Uani 1 1 d . . . . .
H25 H 0.8824 -0.3313 1.0568 0.023 Uiso 1 1 calc R . . . .
C26 C 0.7878(4) -0.4385(4) 1.0818(4) 0.0177(14) Uani 1 1 d . . . . .
H26 H 0.8000 -0.4694 1.0536 0.021 Uiso 1 1 calc R . . . .
C2 C 0.6668(4) -0.5633(4) 1.1199(3) 0.0184(14) Uani 1 1 d . . . . .
O3 O 0.6155(3) -0.5952(3) 1.1641(3) 0.0228(11) Uani 1 1 d . . . . .
O4 O 0.6735(3) -0.6070(3) 1.0761(3) 0.0195(10) Uani 1 1 d . . . . .
C31 C 0.7133(4) 0.1993(4) 1.1712(3) 0.0164(13) Uani 1 1 d . . . . .
C32 C 0.7775(4) 0.2286(4) 1.2129(4) 0.0187(15) Uani 1 1 d . . . . .
H32 H 0.7864 0.2698 1.2423 0.022 Uiso 1 1 calc R . . . .
C33 C 0.8291(4) 0.1978(4) 1.2119(3) 0.0172(14) Uani 1 1 d . . . . .
H33 H 0.8734 0.2185 1.2402 0.021 Uiso 1 1 calc R . . . .
C34 C 0.8157(4) 0.1367(4) 1.1693(4) 0.0192(15) Uani 1 1 d . . . . .
C35 C 0.7507(5) 0.1070(5) 1.1274(4) 0.0253(17) Uani 1 1 d . . . . .
H35 H 0.7412 0.0653 1.0984 0.030 Uiso 1 1 calc R . . . .
C36 C 0.7000(5) 0.1380(5) 1.1280(4) 0.0264(18) Uani 1 1 d . . . . .
H36 H 0.6561 0.1179 1.0992 0.032 Uiso 1 1 calc R . . . .
C3 C 0.6595(4) 0.2328(4) 1.1683(4) 0.0195(14) Uani 1 1 d . . . . .
O5 O 0.6624(3) 0.2818(3) 1.2101(2) 0.0180(10) Uani 1 1 d . . . . .
O6 O 0.6104(3) 0.2135(3) 1.1225(2) 0.0212(11) Uani 1 1 d . . . . .
C41 C 1.1162(4) 0.3907(4) 1.1893(3) 0.0186(14) Uani 1 1 d . . . . .
C42 C 1.1197(4) 0.3360(4) 1.2304(3) 0.0213(15) Uani 1 1 d . . . . .
H42 H 1.1596 0.3535 1.2626 0.026 Uiso 1 1 calc R . . . .
C43 C 1.0637(5) 0.2549(5) 1.2240(4) 0.0269(17) Uani 1 1 d . . . . .
H43 H 1.0658 0.2172 1.2518 0.032 Uiso 1 1 calc R . . . .
C44 C 1.0049(4) 0.2293(4) 1.1769(3) 0.0179(14) Uani 1 1 d . . . . .
C45 C 1.0012(5) 0.2852(4) 1.1373(4) 0.0209(14) Uani 1 1 d . . . . .
H45 H 0.9607 0.2681 1.1056 0.025 Uiso 1 1 calc R . . . .
C46 C 1.0558(4) 0.3653(4) 1.1439(4) 0.0182(14) Uani 1 1 d . . . . .
H46 H 1.0521 0.4031 1.1173 0.022 Uiso 1 1 calc R . . . .
C4 C 1.1794(4) 0.4770(4) 1.1963(3) 0.0166(14) Uani 1 1 d . . . . .
O7 O 1.1793(3) 0.5275(3) 1.1588(2) 0.0183(10) Uani 1 1 d . . . . .
O8 O 1.2298(3) 0.4921(3) 1.2401(3) 0.0281(12) Uani 1 1 d . . . . .
Co1 Co 0.63199(6) 0.27354(5) 1.31056(6) 0.01605(16) Uani 1 1 d . . . . .
Co2 Co 0.56752(4) 0.28741(6) 1.14465(6) 0.01588(16) Uani 1 1 d . . . . .
O1W1 O 0.7509(3) 0.3623(4) 1.3244(3) 0.0271(13) Uani 1 1 d D . . . .
H1WA H 0.769(5) 0.408(3) 1.306(4) 0.032 Uiso 1 1 d DR . . . .
H1WB H 0.775(5) 0.348(5) 1.350(3) 0.032 Uiso 1 1 d DR . . . .
O1W2 O 0.6108(3) 0.3689(3) 1.2945(3) 0.0227(11) Uani 1 1 d D . . . .
H1WC H 0.564(2) 0.351(5) 1.307(4) 0.027 Uiso 1 1 d DR . . . .
H1WD H 0.625(5) 0.385(5) 1.2562(19) 0.027 Uiso 1 1 d DR . . . .
O1D1 O 1.3557(4) -0.1087(3) 1.1286(3) 0.0389(17) Uani 0.937(10) 1 d D U P . .
C1D1 C 1.3707(6) -0.0764(5) 1.0759(4) 0.037(2) Uani 0.937(10) 1 d D U P . .
H1D1 H 1.3783 -0.1035 1.0411 0.044 Uiso 0.937(10) 1 calc R . P . .
N1D1 N 1.3774(6) -0.0045(7) 1.0637(5) 0.059(2) Uani 0.937(10) 1 d D U P . .
C2D1 C 1.3583(10) 0.0339(8) 1.1124(6) 0.078(4) Uani 0.937(10) 1 d D U P . .
H2DA H 1.3561 0.0091 1.1539 0.117 Uiso 0.937(10) 1 calc GR . P . .
H2DB H 1.3063 0.0288 1.1032 0.117 Uiso 0.937(10) 1 calc GR . P . .
H2DC H 1.3991 0.0904 1.1139 0.117 Uiso 0.937(10) 1 calc GR . P . .
C3D1 C 1.3966(8) 0.0293(6) 1.0017(5) 0.059(2) Uani 0.937(10) 1 d D U P . .
H3DA H 1.3483 0.0223 0.9806 0.089 Uiso 0.937(10) 1 calc GR . P . .
H3DB H 1.4192 0.0028 0.9763 0.089 Uiso 0.75 1 calc GR . P . .
H3DC H 1.4355 0.0863 1.0050 0.089 Uiso 0.937(10) 1 calc GR . P . .
O1D2 O 1.5662(8) -0.1025(8) 1.1552(8) 0.096(5) Uani 0.705(13) 1 d D U P . .
C1D2 C 1.5432(10) -0.0587(11) 1.1745(10) 0.084(5) Uani 0.705(13) 1 d D U P . .
H1D2 H 1.5577 -0.0126 1.1493 0.101 Uiso 0.705(13) 1 calc R . P . .
N1D2 N 1.4989(11) -0.0673(11) 1.2280(9) 0.110(4) Uani 0.705(13) 1 d D U P . .
C2D2 C 1.4865(10) -0.0083(10) 1.2449(8) 0.110(4) Uani 1 1 d D U . . .
H2DD H 1.5242 0.0404 1.2223 0.165 Uiso 1 1 calc GR . . . .
H2DE H 1.4941 0.0003 1.2914 0.165 Uiso 1 1 calc GR . . . .
H2DF H 1.4319 -0.0223 1.2336 0.165 Uiso 1 1 calc GR . . . .
C3D2 C 1.4691(10) -0.1374(10) 1.2678(8) 0.110(4) Uani 1 1 d D U . . .
H3DD H 1.4516 -0.1845 1.2406 0.165 Uiso 1 1 calc GR . . . .
H3DE H 1.4240 -0.1432 1.2933 0.165 Uiso 1 1 calc GR . . . .
H3DF H 1.5115 -0.1321 1.2966 0.165 Uiso 1 1 calc GR . . . .
O1E1 O 0.7747(6) 0.5138(6) 1.2965(6) 0.067(4) Uani 0.706(13) 1 d D U P . .
C1E1 C 0.8482(7) 0.5777(8) 1.2774(7) 0.053(3) Uani 0.706(13) 1 d D U P A 1
H1EA H 0.8747 0.6162 1.3127 0.063 Uiso 0.706(13) 1 calc R . P A 1
H1EB H 0.8428 0.6056 1.2396 0.063 Uiso 0.706(13) 1 calc R . P A 1
C10 C 0.8975(12) 0.5279(18) 1.2586(16) 0.120(9) Uani 0.706(13) 1 d . U P A 1
H10A H 0.8684 0.4738 1.2762 0.180 Uiso 0.706(13) 1 calc GR . P A 1
H10B H 0.9512 0.5561 1.2771 0.180 Uiso 0.706(13) 1 calc GR . P A 1
H10C H 0.9012 0.5252 1.2119 0.180 Uiso 0.706(13) 1 calc GR . P A 1
C0AA C 0.8172(17) 0.4926(18) 1.2528(14) 0.053(3) Uani 0.294(13) 1 d . U P A 2
H0AA H 0.8083 0.5015 1.2075 0.063 Uiso 0.294(13) 1 calc R . P A 2
H0AB H 0.8054 0.4371 1.2586 0.063 Uiso 0.294(13) 1 calc R . P A 2
C2E1 C 0.9115(14) 0.562(3) 1.280(4) 0.120(9) Uani 0.294(13) 1 d D U P A 2
H2EA H 0.9215 0.6156 1.2708 0.180 Uiso 0.294(13) 1 calc GR . P A 2
H2EB H 0.9514 0.5534 1.2575 0.180 Uiso 0.294(13) 1 calc GR . P A 2
H2EC H 0.9150 0.5553 1.3261 0.180 Uiso 0.294(13) 1 calc GR . P A 2

loop_
_atom_site_aniso_label
_atom_site_aniso_U_11
_atom_site_aniso_U_22
_atom_site_aniso_U_33
_atom_site_aniso_U_23
_atom_site_aniso_U_13
_atom_site_aniso_U_12
C105 0.009(3) 0.021(3) 0.027(4) -0.007(3) -0.005(3) 0.005(3)
C104 0.017(3) 0.014(3) 0.027(4) 0.003(3) 0.003(3) 0.008(3)
C103 0.022(3) 0.017(3) 0.021(3) 0.000(3) 0.001(3) 0.013(3)
C101 0.019(3) 0.018(3) 0.026(4) -0.002(3) 0.000(3) 0.011(3)
C102 0.019(3) 0.016(3) 0.019(3) 0.003(3) 0.003(3) 0.008(3)
C100 0.021(4) 0.011(3) 0.031(4) 0.002(3) 0.003(3) 0.011(3)
S4 0.0170(8) 0.0145(8) 0.0389(10) -0.0008(7) 0.0011(7) 0.0101(7)
S1 0.0174(8) 0.0141(8) 0.0437(10) 0.0007(7) 0.0007(8) 0.0086(7)
S3 0.0148(8) 0.0148(8) 0.0383(9) 0.0000(7) 0.0013(7) 0.0083(6)
S2 0.0155(8) 0.0139(8) 0.0379(10) 0.0002(7) 0.0010(7) 0.0082(7)
C11 0.013(3) 0.020(3) 0.021(3) -0.004(3) -0.001(3) 0.009(3)
C12 0.018(3) 0.018(3) 0.021(3) 0.004(3) 0.001(3) 0.011(3)
C13 0.011(3) 0.015(3) 0.022(4) -0.002(3) 0.000(3) 0.005(3)
C14 0.024(4) 0.017(3) 0.020(3) 0.001(3) 0.000(3) 0.012(3)
C15 0.023(4) 0.023(4) 0.023(3) 0.005(3) 0.004(3) 0.014(3)
C16 0.022(4) 0.024(4) 0.030(4) 0.004(3) 0.004(3) 0.015(3)
C1 0.012(3) 0.021(3) 0.028(4) -0.002(3) 0.002(3) 0.009(3)
O1 0.024(3) 0.023(3) 0.024(3) 0.003(2) 0.007(2) 0.015(2)
O2 0.023(3) 0.025(3) 0.027(3) 0.001(2) 0.001(2) 0.017(2)
C21 0.021(3) 0.016(3) 0.021(3) 0.002(3) -0.003(3) 0.008(3)
C22 0.024(4) 0.020(4) 0.033(4) -0.002(3) 0.008(3) 0.013(3)
C23 0.022(4) 0.020(4) 0.037(4) 0.000(3) 0.013(3) 0.012(3)
C24 0.012(3) 0.017(3) 0.017(3) 0.002(3) -0.001(2) 0.006(3)
C25 0.016(3) 0.020(3) 0.021(3) 0.003(3) 0.003(3) 0.009(3)
C26 0.019(3) 0.017(3) 0.016(3) -0.002(3) 0.003(3) 0.008(3)
C2 0.017(3) 0.024(4) 0.019(3) 0.001(3) -0.002(3) 0.014(3)
O3 0.015(2) 0.016(2) 0.032(3) 0.001(2) 0.002(2) 0.005(2)
O4 0.020(2) 0.017(2) 0.022(2) -0.0029(19) -0.0052(19) 0.009(2)
C31 0.021(4) 0.017(3) 0.015(3) 0.002(3) 0.002(3) 0.012(3)
C32 0.018(3) 0.017(3) 0.022(4) -0.002(3) 0.004(3) 0.010(3)
C33 0.016(3) 0.013(3) 0.019(3) 0.000(3) 0.000(3) 0.004(3)
C34 0.020(4) 0.018(3) 0.027(4) 0.000(3) -0.002(3) 0.014(3)
C35 0.024(4) 0.023(4) 0.035(5) -0.012(3) -0.007(3) 0.016(3)
C36 0.021(4) 0.032(4) 0.032(5) -0.007(3) -0.008(3) 0.018(3)
C3 0.016(3) 0.021(3) 0.026(3) 0.004(3) 0.005(3) 0.013(3)
O5 0.019(2) 0.016(2) 0.019(2) -0.0032(19) 0.0017(19) 0.009(2)
O6 0.031(3) 0.022(3) 0.017(2) -0.003(2) -0.006(2) 0.019(2)
C41 0.019(3) 0.014(3) 0.019(3) -0.001(3) 0.001(3) 0.005(3)
C42 0.020(3) 0.022(4) 0.020(3) -0.003(3) -0.009(3) 0.008(3)
C43 0.024(4) 0.025(4) 0.029(4) 0.003(3) -0.005(3) 0.010(3)
C44 0.016(3) 0.011(3) 0.021(4) -0.002(3) 0.002(3) 0.003(3)
C45 0.021(4) 0.016(3) 0.026(4) 0.003(3) -0.003(3) 0.009(3)
C46 0.017(3) 0.015(3) 0.022(3) 0.001(3) -0.002(3) 0.007(3)
C4 0.019(3) 0.020(3) 0.010(3) -0.001(2) 0.003(3) 0.009(3)
O7 0.015(2) 0.013(2) 0.025(3) 0.0014(18) 0.0009(19) 0.0059(19)
O8 0.032(3) 0.019(3) 0.033(3) -0.007(2) -0.015(2) 0.012(2)
Co1 0.0141(4) 0.0138(3) 0.0196(3) -0.0003(4) 0.0004(4) 0.0064(4)
Co2 0.0137(3) 0.0140(4) 0.0199(3) 0.0031(3) 0.0014(5) 0.0068(4)
O1W1 0.018(3) 0.028(3) 0.026(3) 0.002(2) 0.000(2) 0.005(2)
O1W2 0.026(3) 0.019(3) 0.025(3) -0.002(2) 0.003(2) 0.012(2)
O1D1 0.048(4) 0.028(3) 0.041(4) 0.001(3) 0.004(3) 0.019(3)
C1D1 0.048(5) 0.026(4) 0.032(4) -0.004(3) -0.004(4) 0.015(4)
N1D1 0.095(6) 0.039(3) 0.041(3) 0.001(3) -0.013(4) 0.031(4)
C2D1 0.135(14) 0.057(8) 0.076(8) 0.002(7) 0.006(9) 0.072(9)
C3D1 0.095(6) 0.039(3) 0.041(3) 0.001(3) -0.013(4) 0.031(4)
O1D2 0.064(8) 0.077(9) 0.118(12) -0.039(9) -0.005(8) 0.014(7)
C1D2 0.051(10) 0.058(11) 0.127(14) -0.017(9) -0.029(9) 0.016(8)
N1D2 0.077(6) 0.128(10) 0.129(9) -0.032(7) -0.034(6) 0.054(7)
C2D2 0.077(6) 0.128(10) 0.129(9) -0.032(7) -0.034(6) 0.054(7)
C3D2 0.077(6) 0.128(10) 0.129(9) -0.032(7) -0.034(6) 0.054(7)
O1E1 0.064(7) 0.048(6) 0.079(8) 0.017(5) 0.025(6) 0.022(5)
C1E1 0.049(7) 0.050(7) 0.056(7) 0.032(6) 0.006(6) 0.023(6)
C10 0.073(9) 0.14(2) 0.15(2) 0.058(16) 0.033(11) 0.052(12)
C0AA 0.049(7) 0.050(7) 0.056(7) 0.032(6) 0.006(6) 0.023(6)
C2E1 0.073(9) 0.14(2) 0.15(2) 0.058(16) 0.033(11) 0.052(12)

loop_
_atom_type_symbol
_atom_type_description
_atom_type_scat_dispersion_real
_atom_type_scat_dispersion_imag
_atom_type_scat_source
C C 0.0033 0.0016 'International Tables Vol C Tables 4.2.6.8 and 6.1.1.4'
H H 0.0000 0.0000 'International Tables Vol C Tables 4.2.6.8 and 6.1.1.4'
N N 0.0061 0.0033 'International Tables Vol C Tables 4.2.6.8 and 6.1.1.4'
O O 0.0106 0.0060 'International Tables Vol C Tables 4.2.6.8 and 6.1.1.4'
S S 0.1246 0.1234 'International Tables Vol C Tables 4.2.6.8 and 6.1.1.4'
Co Co 0.3494 0.9721 'International Tables Vol C Tables 4.2.6.8 and 6.1.1.4'

loop_
_geom_angle_atom_site_label_1
_geom_angle_atom_site_label_2
_geom_angle_atom_site_label_3
_geom_angle
_geom_angle_site_symmetry_1
_geom_angle_site_symmetry_3
C104 C105 S4 123.7(7) . .
C104 C105 S3 122.4(7) . .
S3 C105 S4 113.8(4) . .
C105 C104 S1 122.2(7) . .
C105 C104 S2 123.0(7) . .
S1 C104 S2 114.7(4) . .
C102 C103 S4 116.4(6) . .
C102 C103 C24 129.3(7) . .
C24 C103 S4 114.3(5) . .
C100 C101 S2 117.2(6) . .
C100 C101 C34 127.2(7) . .
C34 C101 S2 115.6(5) . .
C103 C102 S3 117.8(6) . .
C103 C102 C14 128.4(7) . .
C14 C102 S3 113.7(5) . .
C101 C100 S1 117.1(6) . .
C101 C100 C44 129.6(7) . .
C44 C100 S1 113.3(5) . .
C105 S4 C103 95.8(3) . .
C104 S1 C100 95.7(4) . .
C102 S3 C105 96.1(3) . .
C104 S2 C101 95.2(3) . .
C12 C11 C16 120.2(7) . .
C12 C11 C1 120.2(6) . .
C16 C11 C1 119.6(6) . .
C11 C12 H12 119.8 . .
C11 C12 C13 120.5(7) . .
C13 C12 H12 119.8 . .
C12 C13 H13 120.0 . .
C14 C13 C12 120.1(7) . .
C14 C13 H13 120.0 . .
C13 C14 C102 122.8(7) . .
C13 C14 C15 118.7(7) . .
C15 C14 C102 118.4(6) . .
C14 C15 H15 119.8 . .
C16 C15 C14 120.5(7) . .
C16 C15 H15 119.8 . .
C11 C16 C15 120.0(7) . .
C11 C16 H16 120.0 . .
C15 C16 H16 120.0 . .
O1 C1 C11 114.6(6) . .
O2 C1 C11 117.7(6) . .
O2 C1 O1 127.8(7) . .
C1 O1 Co2 136.4(5) . 5_654
C1 O2 Co1 131.0(5) . 5_654
C22 C21 C26 118.4(7) . .
C22 C21 C2 120.4(7) . .
C26 C21 C2 121.1(7) . .
C21 C22 H22 119.2 . .
C21 C22 C23 121.6(8) . .
C23 C22 H22 119.2 . .
C22 C23 H23 119.9 . .
C22 C23 C24 120.3(7) . .
C24 C23 H23 119.9 . .
C23 C24 C103 118.7(6) . .
C25 C24 C103 122.7(6) . .
C25 C24 C23 118.6(7) . .
C24 C25 H25 119.5 . .
C24 C25 C26 121.0(7) . .
C26 C25 H25 119.5 . .
C21 C26 H26 120.0 . .
C25 C26 C21 120.0(7) . .
C25 C26 H26 120.0 . .
O3 C2 C21 118.3(6) . .
O3 C2 O4 120.3(7) . .
O4 C2 C21 121.4(7) . .
C2 O3 Co2 102.1(5) . 1_545
C2 O4 Co1 135.7(4) . 3_654
C32 C31 C36 119.7(6) . .
C32 C31 C3 122.1(6) . .
C36 C31 C3 118.1(7) . .
C31 C32 H32 119.9 . .
C31 C32 C33 120.2(7) . .
C33 C32 H32 119.9 . .
C32 C33 H33 119.9 . .
C34 C33 C32 120.2(7) . .
C34 C33 H33 119.9 . .
C33 C34 C101 121.3(7) . .
C33 C34 C35 119.4(7) . .
C35 C34 C101 119.3(7) . .
C34 C35 H35 119.8 . .
C36 C35 C34 120.4(7) . .
C36 C35 H35 119.8 . .
C31 C36 H36 120.0 . .
C35 C36 C31 120.1(7) . .
C35 C36 H36 120.0 . .
O5 C3 C31 121.5(7) . .
O6 C3 C31 119.5(7) . .
O6 C3 O5 119.0(6) . .
C3 O5 Co1 134.6(5) . .
C3 O5 Co2 83.8(4) . .
Co1 O5 Co2 112.2(2) . .
C3 O6 Co2 97.6(4) . .
C42 C41 C4 117.7(6) . .
C46 C41 C42 120.1(6) . .
C46 C41 C4 122.2(6) . .
C41 C42 H42 120.3 . .
C41 C42 C43 119.4(7) . .
C43 C42 H42 120.3 . .
C42 C43 H43 119.9 . .
C44 C43 C42 120.3(7) . .
C44 C43 H43 119.9 . .
C43 C44 C100 118.5(7) . .
C43 C44 C45 119.4(7) . .
C45 C44 C100 122.1(7) . .
C44 C45 H45 119.7 . .
C46 C45 C44 120.5(7) . .
C46 C45 H45 119.7 . .
C41 C46 H46 119.9 . .
C45 C46 C41 120.1(7) . .
C45 C46 H46 119.9 . .
O7 C4 C41 119.3(6) . .
O7 C4 O8 125.0(7) . .
O8 C4 C41 115.7(6) . .
C4 O7 Co1 125.7(5) . 5_664
C4 O8 Co2 139.2(5) . 6_655
O2 Co1 O4 91.5(2) 6_445 2_545
O2 Co1 O5 92.4(2) 6_445 .
O2 Co1 O7 85.27(19) 6_445 6_545
O2 Co1 O1W1 178.0(2) 6_445 .
O2 Co1 O1W2 94.2(2) 6_445 .
O4 Co1 O5 173.05(16) 2_545 .
O7 Co1 O4 93.4(2) 6_545 2_545
O7 Co1 O5 92.66(19) 6_545 .
O7 Co1 O1W1 95.1(2) 6_545 .
O7 Co1 O1W2 179.4(2) 6_545 .
O1W1 Co1 O4 90.4(2) . 2_545
O1W1 Co1 O5 85.7(2) . .
O1W1 Co1 O1W2 85.35(18) . .
O1W2 Co1 O4 87.0(2) . 2_545
O1W2 Co1 O5 87.0(2) . .
O1 Co2 O3 107.6(2) 6_445 1_565
O1 Co2 O5 94.57(19) 6_445 .
O1 Co2 O6 106.3(2) 6_445 .
O3 Co2 O5 90.3(2) 1_565 .
O3 Co2 O6 135.81(17) 1_565 .
O6 Co2 O5 59.45(19) . .
O8 Co2 O1 90.7(2) 5_564 6_445
O8 Co2 O3 107.3(2) 5_564 1_565
O8 Co2 O5 159.2(2) 5_564 .
O8 Co2 O6 99.7(2) 5_564 .
Co1 O1W1 H1WA 120(6) . .
Co1 O1W1 H1WB 112(6) . .
H1WA O1W1 H1WB 128(9) . .
Co1 O1W2 H1WC 103(6) . .
Co1 O1W2 H1WD 107(6) . .
H1WC O1W2 H1WD 122(8) . .
O1D1 C1D1 H1D1 117.7 . .
O1D1 C1D1 N1D1 124.7(9) . .
N1D1 C1D1 H1D1 117.7 . .
C1D1 N1D1 C2D1 119.4(9) . .
C1D1 N1D1 C3D1 121.0(10) . .
C2D1 N1D1 C3D1 119.4(10) . .
N1D1 C2D1 H2DA 109.5 . .
N1D1 C2D1 H2DB 109.5 . .
N1D1 C2D1 H2DC 109.5 . .
H2DA C2D1 H2DB 109.5 . .
H2DA C2D1 H2DC 109.5 . .
H2DB C2D1 H2DC 109.5 . .
N1D1 C3D1 H3DA 109.5 . .
N1D1 C3D1 H3DB 109.5 . .
N1D1 C3D1 H3DC 109.5 . .
H3DA C3D1 H3DB 109.5 . .
H3DA C3D1 H3DC 109.5 . .
H3DB C3D1 H3DC 109.5 . .
O1D2 C1D2 H1D2 115.9 . .
O1D2 C1D2 N1D2 128(2) . .
N1D2 C1D2 H1D2 115.9 . .
C1D2 N1D2 C3D2 120.9(17) . .
C2D2 N1D2 C1D2 119.1(18) . .
C2D2 N1D2 C3D2 119.9(18) . .
N1D2 C2D2 H2DD 109.5 . .
N1D2 C2D2 H2DE 109.5 . .
N1D2 C2D2 H2DF 109.5 . .
H2DD C2D2 H2DE 109.5 . .
H2DD C2D2 H2DF 109.5 . .
H2DE C2D2 H2DF 109.5 . .
N1D2 C3D2 H3DD 109.5 . .
N1D2 C3D2 H3DE 109.5 . .
N1D2 C3D2 H3DF 109.5 . .
H3DD C3D2 H3DE 109.5 . .
H3DD C3D2 H3DF 109.5 . .
H3DE C3D2 H3DF 109.5 . .
O1E1 C1E1 H1EA 111.8 . .
O1E1 C1E1 H1EB 111.8 . .
O1E1 C1E1 C10 100.1(13) . .
H1EA C1E1 H1EB 109.5 . .
C10 C1E1 H1EA 111.8 . .
C10 C1E1 H1EB 111.8 . .
C1E1 C10 H10A 109.5 . .
C1E1 C10 H10B 109.5 . .
C1E1 C10 H10C 109.5 . .
H10A C10 H10B 109.5 . .
H10A C10 H10C 109.5 . .
H10B C10 H10C 109.5 . .
O1E1 C0AA H0AA 112.5 . .
O1E1 C0AA H0AB 112.5 . .
O1E1 C0AA C2E1 96.2(19) . .
H0AA C0AA H0AB 110.0 . .
C2E1 C0AA H0AA 112.5 . .
C2E1 C0AA H0AB 112.5 . .
C0AA C2E1 H2EA 109.5 . .
C0AA C2E1 H2EB 109.5 . .
C0AA C2E1 H2EC 109.5 . .
H2EA C2E1 H2EB 109.5 . .
H2EA C2E1 H2EC 109.5 . .
H2EB C2E1 H2EC 109.5 . .

loop_
_geom_bond_atom_site_label_1
_geom_bond_atom_site_label_2
_geom_bond_distance
_geom_bond_site_symmetry_2
C105 C104 1.336(9) .
C105 S4 1.762(7) .
C105 S3 1.753(7) .
C104 S1 1.754(8) .
C104 S2 1.756(7) .
C103 C102 1.340(10) .
C103 S4 1.773(7) .
C103 C24 1.490(10) .
C101 C100 1.346(10) .
C101 S2 1.768(8) .
C101 C34 1.476(9) .
C102 S3 1.750(7) .
C102 C14 1.479(10) .
C100 S1 1.759(7) .
C100 C44 1.479(10) .
C11 C12 1.374(10) .
C11 C16 1.377(10) .
C11 C1 1.514(10) .
C12 H12 0.9500 .
C12 C13 1.397(9) .
C13 H13 0.9500 .
C13 C14 1.389(10) .
C14 C15 1.402(10) .
C15 H15 0.9500 .
C15 C16 1.391(10) .
C16 H16 0.9500 .
C1 O1 1.280(9) .
C1 O2 1.242(9) .
O1 Co2 1.978(5) 5_654
O2 Co1 2.051(5) 5_654
C21 C22 1.381(11) .
C21 C26 1.404(10) .
C21 C2 1.480(10) .
C22 H22 0.9500 .
C22 C23 1.384(11) .
C23 H23 0.9500 .
C23 C24 1.396(10) .
C24 C25 1.389(10) .
C25 H25 0.9500 .
C25 C26 1.392(10) .
C26 H26 0.9500 .
C2 O3 1.267(9) .
C2 O4 1.295(9) .
O3 Co2 2.023(6) 1_545
O4 Co1 2.134(5) 3_654
C31 C32 1.385(10) .
C31 C36 1.408(11) .
C31 C3 1.481(9) .
C32 H32 0.9500 .
C32 C33 1.400(10) .
C33 H33 0.9500 .
C33 C34 1.397(10) .
C34 C35 1.399(11) .
C35 H35 0.9500 .
C35 C36 1.385(11) .
C36 H36 0.9500 .
C3 O5 1.269(9) .
C3 O6 1.265(9) .
O5 Co1 2.157(5) .
O5 Co2 2.335(5) .
O6 Co2 2.037(5) .
C41 C42 1.390(10) .
C41 C46 1.390(10) .
C41 C4 1.507(10) .
C42 H42 0.9500 .
C42 C43 1.401(11) .
C43 H43 0.9500 .
C43 C44 1.392(11) .
C44 C45 1.392(10) .
C45 H45 0.9500 .
C45 C46 1.381(10) .
C46 H46 0.9500 .
C4 O7 1.253(8) .
C4 O8 1.260(9) .
O7 Co1 2.069(5) 5_664
O8 Co2 1.966(5) 6_655
Co1 O2 2.051(5) 6_445
Co1 O4 2.134(5) 2_545
Co1 O7 2.070(5) 6_545
Co1 O1W1 2.096(6) .
Co1 O1W2 2.111(6) .
Co2 O1 1.978(5) 6_445
Co2 O3 2.023(6) 1_565
Co2 O8 1.965(5) 5_564
O1W1 H1WA 0.86(3) .
O1W1 H1WB 0.85(3) .
O1W2 H1WC 0.84(3) .
O1W2 H1WD 0.85(3) .
O1D1 C1D1 1.225(9) .
C1D1 H1D1 0.9500 .
C1D1 N1D1 1.358(12) .
N1D1 C2D1 1.412(13) .
N1D1 C3D1 1.413(13) .
C2D1 H2DA 0.9800 .
C2D1 H2DB 0.9800 .
C2D1 H2DC 0.9800 .
C3D1 H3DA 0.9800 .
C3D1 H3DB 0.9800 .
C3D1 H3DC 0.9800 .
O1D2 C1D2 1.209(16) .
C1D2 H1D2 0.9500 .
C1D2 N1D2 1.365(17) .
N1D2 C2D2 1.327(16) .
N1D2 C3D2 1.444(16) .
C2D2 H2DD 0.9800 .
C2D2 H2DE 0.9800 .
C2D2 H2DF 0.9800 .
C3D2 H3DD 0.9800 .
C3D2 H3DE 0.9800 .
C3D2 H3DF 0.9800 .
O1E1 C1E1 1.400(11) .
O1E1 C0AA 1.42(2) .
C1E1 H1EA 0.9900 .
C1E1 H1EB 0.9900 .
C1E1 C10 1.71(3) .
C10 H10A 0.9800 .
C10 H10B 0.9800 .
C10 H10C 0.9800 .
C0AA H0AA 0.9900 .
C0AA H0AB 0.9900 .
C0AA C2E1 1.73(4) .
C2E1 H2EA 0.9800 .
C2E1 H2EB 0.9800 .
C2E1 H2EC 0.9800 .
